data_7118361
loop_
_publ_author_name
'Fukazawa, Aiko'
'Suda, Shinji'
'Taki, Masayasu'
'Yamaguchi, Eriko'
'Grzybowski, Marek'
'Sato, Yoshikatsu'
'Higashiyama, Tetsuya'
'Yamaguchi, Shigehiro'

_publ_section_title
;
 Phospha-fluorescein: a red-emissive fluorescein analogue with high
 photobleaching resistance.
;
_journal_issue 6
_journal_name_full 'Chemical communications (Cambridge, England)'
_journal_page_first 1120
_journal_page_last 1123
_journal_paper_doi 10.1039/c5cc09345g
_journal_volume 52
_journal_year 2016
_chemical_formula_sum 'C26 H19 O3 P'
_chemical_formula_weight 410.38
_chemical_name_systematic
;
 ?
;
_space_group_crystal_system monoclinic
_space_group_IT_number 15
_space_group_name_Hall '-C 2yc'
_space_group_name_H-M_alt 'C 1 2/c 1'
_symmetry_space_group_name_Hall '-C 2yc'
_symmetry_space_group_name_H-M 'C 1 2/c 1'
_atom_sites_solution_hydrogens geom
_audit_creation_method SHELXL-2013
_audit_update_record
;
2015-11-06 deposited with the CCDC.
2015-11-30 downloaded from the CCDC.
;
_cell_angle_alpha 90
_cell_angle_beta 104.42(2)
_cell_angle_gamma 90
_cell_formula_units_Z 8
_cell_length_a 16.295(13)
_cell_length_b 14.157(18)
_cell_length_c 18.637(17)
_cell_measurement_reflns_used 355
_cell_measurement_temperature 123(2)
_cell_measurement_theta_max 27.9
_cell_measurement_theta_min 4.1
_cell_volume 4164(7)
_computing_structure_refinement 'SHELXL-2013 (Sheldrick, 2013)'
_diffrn_ambient_temperature 123(2)
_diffrn_measured_fraction_theta_full 0.986
_diffrn_measured_fraction_theta_max 0.982
_diffrn_measurement_device_type
;
RIGAKU diffractometer with FR-X generator, 
VariMax optics, and PILATUS 200K photon counting detector
;
_diffrn_measurement_method 'profile data from \w-scans'
_diffrn_radiation_type MoK\a
_diffrn_radiation_wavelength 0.71075
_diffrn_reflns_av_R_equivalents 0.0195
_diffrn_reflns_av_unetI/netI 0.0197
_diffrn_reflns_laue_measured_fraction_full 0.986
_diffrn_reflns_laue_measured_fraction_max 0.982
_diffrn_reflns_limit_h_max 20
_diffrn_reflns_limit_h_min -21
_diffrn_reflns_limit_k_max 18
_diffrn_reflns_limit_k_min -18
_diffrn_reflns_limit_l_max 23
_diffrn_reflns_limit_l_min -24
_diffrn_reflns_number 19043
_diffrn_reflns_point_group_measured_fraction_full 0.986
_diffrn_reflns_point_group_measured_fraction_max 0.982
_diffrn_reflns_theta_full 25.242
_diffrn_reflns_theta_max 27.499
_diffrn_reflns_theta_min 3.207
_diffrn_source 'Rotating Anode'
_exptl_absorpt_coefficient_mu 0.157
_exptl_absorpt_correction_T_max 1.000
_exptl_absorpt_correction_T_min 0.840
_exptl_absorpt_correction_type multi-scan
_exptl_crystal_colour red
_exptl_crystal_density_diffrn 1.309
_exptl_crystal_description block
_exptl_crystal_F_000 1712
_exptl_crystal_size_max 0.300
_exptl_crystal_size_mid 0.300
_exptl_crystal_size_min 0.100
_refine_diff_density_max 0.228
_refine_diff_density_min -0.363
_refine_diff_density_rms 0.042
_refine_ls_extinction_method none
_refine_ls_goodness_of_fit_ref 1.063
_refine_ls_hydrogen_treatment none
_refine_ls_matrix_type full
_refine_ls_number_parameters 337
_refine_ls_number_reflns 4694
_refine_ls_number_restraints 0
_refine_ls_restrained_S_all 1.063
_refine_ls_R_factor_all 0.0458
_refine_ls_R_factor_gt 0.0402
_refine_ls_shift/su_max 0.001
_refine_ls_shift/su_mean 0.000
_refine_ls_structure_factor_coef Fsqd
_refine_ls_weighting_details 'w=1/[\s^2^(Fo^2^)+(0.0522P)^2^+2.7434P] where P=(Fo^2^+2Fc^2^)/3'
_refine_ls_weighting_scheme calc
_refine_ls_wR_factor_gt 0.1050
_refine_ls_wR_factor_ref 0.1095
_reflns_Friedel_coverage 0.000
_reflns_number_gt 4062
_reflns_number_total 4694
_reflns_threshold_expression 'I > 2\s(I)'
_cod_data_source_file c5cc09345g2.cif
_cod_data_source_block SS1010
_cod_depositor_comments
;
The following automatic conversions were performed:

'_exptl_absorpt_correction_type' value 'Multi-scan' changed to
'multi-scan' according to
/usr/data/users/saulius/crontab/automatic-downloads/rss-feeds/RSC/lib/dictionaries/cif_core.dic
dictionary named 'cif_core.dic' version 2.4.2 from 2011-04-26.

Automatic conversion script
Id: cif_fix_values 4268 2015-11-12 08:31:59Z antanas 
;
_cod_database_code 7118361
_shelx_space_group_comment
;
The symmetry employed for this shelxl refinement is uniquely defined
by the following loop, which should always be used as a source of
symmetry information in preference to the above space-group names.
They are only intended as comments.
;
_shelx_estimated_absorpt_t_min 0.954
_shelx_estimated_absorpt_t_max 0.984
_shelxl_version_number 2013-4

loop_
_space_group_symop_operation_xyz
'x, y, z'
'-x, y, -z+1/2'
'x+1/2, y+1/2, z'
'-x+1/2, y+1/2, -z+1/2'
'-x, -y, -z'
'x, -y, z-1/2'
'-x+1/2, -y+1/2, -z'
'x+1/2, -y+1/2, z-1/2'

loop_
_atom_site_label
_atom_site_type_symbol
_atom_site_fract_x
_atom_site_fract_y
_atom_site_fract_z
_atom_site_U_iso_or_equiv
_atom_site_adp_type
_atom_site_occupancy
_atom_site_site_symmetry_order
_atom_site_calc_flag
_atom_site_refinement_flags_posn
_atom_site_refinement_flags_adp
_atom_site_refinement_flags_occupancy
_atom_site_disorder_assembly
_atom_site_disorder_group
P1 P 0.76439(2) 0.40085(2) 0.12051(2) 0.02667(11) Uani 1 1 d . . . . .
C1 C 0.76880(8) 0.20878(9) 0.11192(7) 0.0287(3) Uani 1 1 d . . . . .
H1 H 0.7418 0.2184 0.0611 0.034 Uiso 1 1 calc R U . . .
C2 C 0.78789(9) 0.11703(9) 0.13890(8) 0.0306(3) Uani 1 1 d . . . . .
C3 C 0.82400(10) 0.10401(10) 0.21422(8) 0.0358(3) Uani 1 1 d . . . . .
H2 H 0.8355 0.0419 0.2335 0.043 Uiso 1 1 calc R U . . .
C4 C 0.84307(11) 0.18059(11) 0.26093(8) 0.0409(4) Uani 1 1 d . . . . .
H3 H 0.8673 0.1701 0.3122 0.049 Uiso 1 1 calc R U . . .
C5 C 0.85706(11) 0.35348(11) 0.28598(8) 0.0418(4) Uani 1 1 d . . . . .
C6 C 0.89899(10) 0.51821(11) 0.31789(9) 0.0397(3) Uani 1 1 d . . . . .
H4 H 0.9159 0.5020 0.3689 0.048 Uiso 1 1 calc R U . . .
C7 C 0.91232(10) 0.60655(11) 0.29768(9) 0.0390(3) Uani 1 1 d . . . . .
H5 H 0.9389 0.6507 0.3346 0.047 Uiso 1 1 calc R U . . .
C8 C 0.88735(10) 0.63662(10) 0.22106(9) 0.0385(3) Uani 1 1 d . . . . .
C9 C 0.84432(9) 0.56550(10) 0.16731(8) 0.0349(3) Uani 1 1 d . . . . .
H6 H 0.8261 0.5822 0.1165 0.042 Uiso 1 1 calc R U . . .
C10 C 0.78909(9) 0.28585(9) 0.15908(7) 0.0283(3) Uani 1 1 d . . . . .
C11 C 0.82777(10) 0.27408(10) 0.23517(8) 0.0341(3) Uani 1 1 d . . . . .
C12 C 0.85973(9) 0.44644(10) 0.26495(8) 0.0339(3) Uani 1 1 d . . . . .
C13 C 0.82994(9) 0.47689(9) 0.18835(7) 0.0292(3) Uani 1 1 d . . . . .
O1 O 0.77279(7) 0.04022(7) 0.09536(6) 0.0396(3) Uani 1 1 d . . . . .
H7 H 0.7511 0.0567 0.0514 0.059 Uiso 1 1 calc R U . . .
O2 O 0.89934(9) 0.71762(8) 0.20076(7) 0.0524(3) Uani 1 1 d . . . . .
O3 O 0.77761(7) 0.41291(7) 0.04481(5) 0.0338(2) Uani 1 1 d . . . . .
C14 C 0.65737(9) 0.42691(9) 0.12402(7) 0.0289(3) Uani 1 1 d . . . . .
C15 C 0.61823(10) 0.50689(10) 0.08660(8) 0.0375(3) Uani 1 1 d . . . . .
H8 H 0.6481 0.5461 0.0603 0.045 Uiso 1 1 calc R U . . .
C16 C 0.53590(11) 0.52888(12) 0.08787(10) 0.0473(4) Uani 1 1 d . . . . .
H9 H 0.5096 0.5837 0.0630 0.057 Uiso 1 1 calc R U . . .
C17 C 0.49180(11) 0.47143(13) 0.12519(10) 0.0488(4) Uani 1 1 d . . . . .
H10 H 0.4350 0.4865 0.1253 0.059 Uiso 1 1 calc R U . . .
C18 C 0.52992(11) 0.39213(12) 0.16233(10) 0.0460(4) Uani 1 1 d . . . . .
H11 H 0.4992 0.3526 0.1876 0.055 Uiso 1 1 calc R U . . .
C19 C 0.61319(10) 0.37025(10) 0.16270(8) 0.0361(3) Uani 1 1 d . . . . .
H12 H 0.6399 0.3167 0.1893 0.043 Uiso 1 1 calc R U . . .
C20 C 0.9087(3) 0.3278(2) 0.36373(18) 0.0324(7) Uani 0.554(4) 1 d . . P A 1
C21 C 0.8614(2) 0.30979(19) 0.41506(19) 0.0361(7) Uani 0.554(4) 1 d . . P A 1
C22 C 0.9049(4) 0.2845(3) 0.4872(3) 0.0466(10) Uani 0.554(4) 1 d . . P A 1
H13 H 0.8740 0.2725 0.5232 0.056 Uiso 0.554(4) 1 calc R U P A 1
C23 C 0.9925(4) 0.2768(3) 0.5067(2) 0.0511(11) Uani 0.554(4) 1 d . . P A 1
H14 H 1.0208 0.2582 0.5555 0.061 Uiso 0.554(4) 1 calc R U P A 1
C24 C 1.0386(2) 0.2957(3) 0.45615(18) 0.0580(10) Uani 0.554(4) 1 d . . P A 1
H15 H 1.0987 0.2913 0.4699 0.070 Uiso 0.554(4) 1 calc R U P A 1
C25 C 0.9961(3) 0.3215(4) 0.3844(3) 0.0493(11) Uani 0.554(4) 1 d . . P A 1
H16 H 1.0277 0.3349 0.3491 0.059 Uiso 0.554(4) 1 calc R U P A 1
C26 C 0.7667(3) 0.3157(4) 0.3936(3) 0.0532(12) Uani 0.554(4) 1 d . . P A 1
H17 H 0.7490 0.3705 0.3613 0.080 Uiso 0.554(4) 1 calc R U P A 1
H18 H 0.7457 0.3225 0.4383 0.080 Uiso 0.554(4) 1 calc R U P A 1
H19 H 0.7433 0.2581 0.3673 0.080 Uiso 0.554(4) 1 calc R U P A 1
C27 C 0.8668(3) 0.3293(2) 0.3684(2) 0.0286(9) Uani 0.446(4) 1 d . . P A 2
C28 C 0.9488(3) 0.3049(3) 0.4060(2) 0.0359(9) Uani 0.446(4) 1 d . . P A 2
C29 C 0.9631(4) 0.2847(4) 0.4817(3) 0.0472(12) Uani 0.446(4) 1 d . . P A 2
H20 H 1.0186 0.2677 0.5087 0.057 Uiso 0.446(4) 1 calc R U P A 2
C30 C 0.8995(4) 0.2888(4) 0.5181(3) 0.0488(13) Uani 0.446(4) 1 d . . P A 2
H21 H 0.9112 0.2744 0.5694 0.059 Uiso 0.446(4) 1 calc R U P A 2
C31 C 0.8189(3) 0.3136(3) 0.4798(2) 0.0473(11) Uani 0.446(4) 1 d . . P A 2
H22 H 0.7748 0.3174 0.5047 0.057 Uiso 0.446(4) 1 calc R U P A 2
C32 C 0.8023(4) 0.3333(4) 0.4041(3) 0.0375(11) Uani 0.446(4) 1 d . . P A 2
H23 H 0.7465 0.3494 0.3773 0.045 Uiso 0.446(4) 1 calc R U P A 2
C33 C 1.0193(4) 0.2996(5) 0.3684(4) 0.0505(14) Uani 0.446(4) 1 d . . P A 2
H24 H 1.0077 0.2491 0.3312 0.076 Uiso 0.446(4) 1 calc R U P A 2
H25 H 1.0725 0.2860 0.4051 0.076 Uiso 0.446(4) 1 calc R U P A 2
H26 H 1.0243 0.3600 0.3442 0.076 Uiso 0.446(4) 1 calc R U P A 2

loop_
_atom_site_aniso_label
_atom_site_aniso_U_11
_atom_site_aniso_U_22
_atom_site_aniso_U_33
_atom_site_aniso_U_23
_atom_site_aniso_U_13
_atom_site_aniso_U_12
P1 0.0341(2) 0.02304(17) 0.02086(19) -0.00019(11) 0.00298(14) -0.00163(12)
C1 0.0329(7) 0.0275(6) 0.0224(6) 0.0010(5) 0.0008(5) -0.0005(5)
C2 0.0364(7) 0.0262(6) 0.0268(7) -0.0009(5) 0.0032(6) 0.0011(5)
C3 0.0477(8) 0.0273(7) 0.0281(7) 0.0041(5) 0.0012(6) 0.0043(6)
C4 0.0588(10) 0.0355(7) 0.0223(7) 0.0027(6) -0.0016(6) 0.0042(7)
C5 0.0605(10) 0.0352(8) 0.0243(7) -0.0020(6) 0.0003(7) 0.0003(7)
C6 0.0458(8) 0.0390(8) 0.0298(8) -0.0085(6) 0.0007(6) -0.0003(6)
C7 0.0379(8) 0.0391(8) 0.0373(8) -0.0137(6) 0.0043(6) -0.0052(6)
C8 0.0367(7) 0.0337(7) 0.0449(9) -0.0096(6) 0.0098(7) -0.0081(6)
C9 0.0400(8) 0.0315(7) 0.0322(7) -0.0026(6) 0.0074(6) -0.0061(6)
C10 0.0328(7) 0.0266(6) 0.0235(6) 0.0009(5) 0.0032(5) 0.0001(5)
C11 0.0462(8) 0.0299(7) 0.0228(7) 0.0000(5) 0.0020(6) 0.0014(6)
C12 0.0403(7) 0.0333(7) 0.0253(7) -0.0040(5) 0.0027(6) -0.0014(6)
C13 0.0311(7) 0.0293(6) 0.0262(7) -0.0035(5) 0.0054(5) -0.0017(5)
O1 0.0605(7) 0.0243(5) 0.0276(5) -0.0002(4) -0.0013(5) 0.0022(4)
O2 0.0655(8) 0.0347(6) 0.0546(8) -0.0074(5) 0.0108(6) -0.0173(5)
O3 0.0480(6) 0.0303(5) 0.0231(5) 0.0008(4) 0.0087(4) -0.0018(4)
C14 0.0343(7) 0.0257(6) 0.0235(6) -0.0046(5) 0.0008(5) -0.0017(5)
C15 0.0424(8) 0.0323(7) 0.0327(8) 0.0002(6) -0.0002(6) 0.0019(6)
C16 0.0454(9) 0.0430(9) 0.0440(9) -0.0077(7) -0.0066(7) 0.0114(7)
C17 0.0359(8) 0.0594(10) 0.0478(10) -0.0192(8) 0.0041(7) 0.0045(7)
C18 0.0430(9) 0.0511(9) 0.0462(10) -0.0105(7) 0.0157(7) -0.0063(7)
C19 0.0403(8) 0.0329(7) 0.0347(8) -0.0016(6) 0.0086(6) -0.0023(6)
C20 0.0342(18) 0.0379(15) 0.0230(17) -0.0028(11) 0.0032(17) -0.0050(14)
C21 0.045(2) 0.0314(13) 0.0344(19) -0.0039(12) 0.0142(14) -0.0059(12)
C22 0.068(3) 0.0450(18) 0.028(2) -0.0011(18) 0.014(2) -0.0125(17)
C23 0.067(3) 0.056(2) 0.021(2) 0.0008(17) -0.0077(18) -0.007(2)
C24 0.0414(18) 0.085(3) 0.0377(18) 0.0061(16) -0.0089(13) -0.0035(16)
C25 0.038(3) 0.075(3) 0.030(2) 0.0046(18) 0.0005(18) -0.002(2)
C26 0.058(3) 0.051(3) 0.061(3) 0.008(2) 0.034(3) -0.002(2)
C27 0.033(2) 0.0294(16) 0.024(2) -0.0037(13) 0.0076(18) -0.0017(16)
C28 0.0320(19) 0.0452(19) 0.029(2) -0.0040(15) 0.0051(19) 0.0009(15)
C29 0.052(4) 0.054(2) 0.026(3) 0.001(2) -0.009(2) 0.006(2)
C30 0.076(3) 0.047(2) 0.023(3) 0.003(2) 0.012(3) 0.005(2)
C31 0.064(3) 0.049(2) 0.036(2) 0.0014(15) 0.0270(19) 0.0045(18)
C32 0.045(3) 0.035(2) 0.036(2) -0.0007(16) 0.017(2) 0.000(2)
C33 0.029(3) 0.075(4) 0.044(3) 0.000(2) 0.003(2) 0.002(2)

loop_
_atom_type_symbol
_atom_type_description
_atom_type_scat_dispersion_real
_atom_type_scat_dispersion_imag
_atom_type_scat_source
C C 0.0033 0.0016 'International Tables Vol C Tables 4.2.6.8 and 6.1.1.4'
H H 0.0000 0.0000 'International Tables Vol C Tables 4.2.6.8 and 6.1.1.4'
O O 0.0106 0.0060 'International Tables Vol C Tables 4.2.6.8 and 6.1.1.4'
P P 0.1023 0.0942 'International Tables Vol C Tables 4.2.6.8 and 6.1.1.4'

loop_
_geom_angle_atom_site_label_1
_geom_angle_atom_site_label_2
_geom_angle_atom_site_label_3
_geom_angle
O3 P1 C10 114.51(6)
O3 P1 C13 113.41(8)
C10 P1 C13 103.20(9)
O3 P1 C14 112.41(7)
C10 P1 C14 107.20(7)
C13 P1 C14 105.27(8)
C10 C1 C2 120.35(14)
O1 C2 C3 118.03(13)
O1 C2 C1 122.93(14)
C3 C2 C1 119.04(12)
C4 C3 C2 120.35(14)
C3 C4 C11 122.11(15)
C12 C5 C11 125.13(15)
C12 C5 C20 116.66(16)
C11 C5 C20 116.26(17)
C12 C5 C27 119.53(17)
C11 C5 C27 114.06(18)
C7 C6 C12 122.56(16)
C6 C7 C8 121.77(13)
O2 C8 C7 123.14(14)
O2 C8 C9 120.74(16)
C7 C8 C9 116.10(15)
C13 C9 C8 121.73(15)
C1 C10 C11 121.32(13)
C1 C10 P1 117.88(12)
C11 C10 P1 120.79(10)
C4 C11 C10 116.75(13)
C4 C11 C5 119.82(15)
C10 C11 C5 123.30(14)
C5 C12 C6 121.08(15)
C5 C12 C13 122.43(13)
C6 C12 C13 116.31(14)
C9 C13 C12 121.34(13)
C9 C13 P1 117.88(12)
C12 C13 P1 120.53(12)
C19 C14 C15 119.63(15)
C19 C14 P1 122.09(12)
C15 C14 P1 118.28(11)
C16 C15 C14 119.85(15)
C17 C16 C15 120.28(16)
C16 C17 C18 120.30(16)
C17 C18 C19 119.99(16)
C18 C19 C14 119.92(15)
C25 C20 C21 120.3(4)
C25 C20 C5 124.4(3)
C21 C20 C5 115.3(3)
C20 C21 C22 118.1(4)
C20 C21 C26 121.1(4)
C22 C21 C26 120.8(4)
C23 C22 C21 120.9(5)
C24 C23 C22 120.6(4)
C23 C24 C25 119.0(4)
C20 C25 C24 121.0(4)
C32 C27 C28 121.3(4)
C32 C27 C5 124.8(4)
C28 C27 C5 113.9(4)
C27 C28 C29 117.2(4)
C27 C28 C33 122.2(5)
C29 C28 C33 120.6(5)
C30 C29 C28 122.1(6)
C29 C30 C31 119.7(5)
C30 C31 C32 119.7(4)
C27 C32 C31 120.0(5)

loop_
_geom_bond_atom_site_label_1
_geom_bond_atom_site_label_2
_geom_bond_distance
P1 O3 1.4890(16)
P1 C10 1.785(2)
P1 C13 1.7960(18)
P1 C14 1.800(2)
C1 C10 1.388(2)
C1 C2 1.400(2)
C2 O1 1.343(2)
C2 C3 1.392(2)
C3 C4 1.377(2)
C4 C11 1.409(2)
C5 C12 1.377(3)
C5 C11 1.471(2)
C5 C20 1.527(4)
C5 C27 1.543(5)
C6 C7 1.339(3)
C6 C12 1.449(2)
C7 C8 1.448(3)
C8 O2 1.238(2)
C8 C9 1.469(2)
C9 C13 1.352(2)
C10 C11 1.411(2)
C12 C13 1.454(2)
C14 C19 1.393(2)
C14 C15 1.398(2)
C15 C16 1.383(3)
C16 C17 1.382(3)
C17 C18 1.382(3)
C18 C19 1.390(3)
C20 C25 1.384(6)
C20 C21 1.393(5)
C21 C22 1.401(6)
C21 C26 1.497(6)
C22 C23 1.387(7)
C23 C24 1.370(6)
C24 C25 1.393(6)
C27 C32 1.378(7)
C27 C28 1.389(5)
C28 C29 1.400(7)
C28 C33 1.490(6)
C29 C30 1.373(9)
C30 C31 1.375(8)
C31 C32 1.396(7)

loop_
_geom_torsion_atom_site_label_1
_geom_torsion_atom_site_label_2
_geom_torsion_atom_site_label_3
_geom_torsion_atom_site_label_4
_geom_torsion
C10 C1 C2 O1 -177.31(13)
C10 C1 C2 C3 2.8(2)
O1 C2 C3 C4 178.09(15)
C1 C2 C3 C4 -2.0(2)
C2 C3 C4 C11 -0.4(3)
C12 C6 C7 C8 0.7(2)
C6 C7 C8 O2 -179.56(16)
C6 C7 C8 C9 1.8(2)
O2 C8 C9 C13 -179.44(15)
C7 C8 C9 C13 -0.8(2)
C2 C1 C10 C11 -1.2(2)
C2 C1 C10 P1 179.02(11)
O3 P1 C10 C1 -37.75(14)
C13 P1 C10 C1 -161.49(11)
C14 P1 C10 C1 87.68(13)
O3 P1 C10 C11 142.44(12)
C13 P1 C10 C11 18.71(14)
C14 P1 C10 C11 -92.13(13)
C3 C4 C11 C10 2.0(2)
C3 C4 C11 C5 -173.92(16)
C1 C10 C11 C4 -1.2(2)
P1 C10 C11 C4 178.57(12)
C1 C10 C11 C5 174.58(14)
P1 C10 C11 C5 -5.6(2)
C12 C5 C11 C4 167.71(16)
C20 C5 C11 C4 4.1(3)
C27 C5 C11 C4 -25.3(3)
C12 C5 C11 C10 -8.0(3)
C20 C5 C11 C10 -171.5(2)
C27 C5 C11 C10 159.0(2)
C11 C5 C12 C6 -172.54(16)
C20 C5 C12 C6 -9.0(3)
C27 C5 C12 C6 21.2(3)
C11 C5 C12 C13 2.5(3)
C20 C5 C12 C13 166.0(2)
C27 C5 C12 C13 -163.8(3)
C7 C6 C12 C5 171.30(16)
C7 C6 C12 C13 -4.0(2)
C8 C9 C13 C12 -2.7(2)
C8 C9 C13 P1 171.67(11)
C5 C12 C13 C9 -170.24(15)
C6 C12 C13 C9 5.0(2)
C5 C12 C13 P1 15.5(2)
C6 C12 C13 P1 -169.23(11)
O3 P1 C13 C9 37.54(14)
C10 P1 C13 C9 162.00(12)
C14 P1 C13 C9 -85.74(13)
O3 P1 C13 C12 -148.04(11)
C10 P1 C13 C12 -23.59(13)
C14 P1 C13 C12 88.68(13)
O3 P1 C14 C19 136.62(12)
C10 P1 C14 C19 9.94(13)
C13 P1 C14 C19 -99.46(15)
O3 P1 C14 C15 -43.51(13)
C10 P1 C14 C15 -170.19(11)
C13 P1 C14 C15 80.41(14)
C19 C14 C15 C16 -0.4(2)
P1 C14 C15 C16 179.76(12)
C14 C15 C16 C17 -0.8(2)
C15 C16 C17 C18 0.8(2)
C16 C17 C18 C19 0.5(2)
C17 C18 C19 C14 -1.7(2)
C15 C14 C19 C18 1.6(2)
P1 C14 C19 C18 -178.50(12)
C12 C5 C20 C25 -73.0(4)
C11 C5 C20 C25 92.0(4)
C27 C5 C20 C25 -176.2(7)
C12 C5 C20 C21 107.3(3)
C11 C5 C20 C21 -87.7(3)
C27 C5 C20 C21 4.1(3)
C25 C20 C21 C22 -0.6(5)
C5 C20 C21 C22 179.1(3)
C25 C20 C21 C26 -179.7(4)
C5 C20 C21 C26 0.1(4)
C20 C21 C22 C23 -0.6(5)
C26 C21 C22 C23 178.5(4)
C21 C22 C23 C24 1.4(7)
C22 C23 C24 C25 -1.0(7)
C21 C20 C25 C24 1.0(7)
C5 C20 C25 C24 -178.7(4)
C23 C24 C25 C20 -0.2(7)
C12 C5 C27 C32 81.9(4)
C11 C5 C27 C32 -85.8(4)
C20 C5 C27 C32 173.1(7)
C12 C5 C27 C28 -96.2(3)
C11 C5 C27 C28 96.0(3)
C20 C5 C27 C28 -5.0(3)
C32 C27 C28 C29 -0.1(6)
C5 C27 C28 C29 178.2(3)
C32 C27 C28 C33 179.6(5)
C5 C27 C28 C33 -2.2(5)
C27 C28 C29 C30 -0.2(7)
C33 C28 C29 C30 -179.8(5)
C28 C29 C30 C31 -0.2(8)
C29 C30 C31 C32 0.9(8)
C28 C27 C32 C31 0.7(7)
C5 C27 C32 C31 -177.3(3)
C30 C31 C32 C27 -1.1(7)
